data_7043804
loop_
_publ_author_name
'Gao, Mei-Yan'
'Chen, Shumei'
'Hu, Lan-Xia'
'Zhang, Lei'
'Zhang, Jian'

_publ_section_title
;
 Synthesis and photocatalytic H2 evolution properties of four
 titanium-oxo-clusters based on a cyclohex-3-ene-1-carboxylate ligand.
;
_journal_name_full 'Dalton transactions (Cambridge, England : 2003)'
_journal_paper_doi 10.1039/c7dt00627f
_journal_year 2017
_chemical_formula_sum 'C60 H96 O24 Ti6'
_chemical_formula_weight 1488.76
_space_group_crystal_system monoclinic
_space_group_IT_number 14
_space_group_name_Hall '-P 2yn'
_space_group_name_H-M_alt 'P 1 21/n 1'
_symmetry_space_group_name_Hall '-P 2yn'
_symmetry_space_group_name_H-M 'P 1 21/n 1'
_atom_sites_solution_hydrogens geom
_audit_creation_method SHELXL-2014/7
_audit_update_record
;
2017-03-18 deposited with the CCDC.
2017-03-27 downloaded from the CCDC.
;
_cell_angle_alpha 90
_cell_angle_beta 93.763(2)
_cell_angle_gamma 90
_cell_formula_units_Z 2
_cell_length_a 13.1484(3)
_cell_length_b 18.4303(4)
_cell_length_c 14.8673(3)
_cell_measurement_reflns_used 6066
_cell_measurement_temperature 293(2)
_cell_measurement_theta_max 74.1750
_cell_measurement_theta_min 3.3300
_cell_volume 3595.01(13)
_computing_structure_refinement 'SHELXL-2014/7 (Sheldrick, 2014)'
_diffrn_ambient_temperature 293(2)
_diffrn_measured_fraction_theta_full 1.000
_diffrn_measured_fraction_theta_max 0.971
_diffrn_measurement_device_type 'SuperNova, Dual, Cu at zero, Atlas'
_diffrn_measurement_method '\w scans'
_diffrn_radiation_type CuK\a
_diffrn_radiation_wavelength 1.54184
_diffrn_reflns_av_R_equivalents 0.0276
_diffrn_reflns_av_unetI/netI 0.0390
_diffrn_reflns_Laue_measured_fraction_full 1.000
_diffrn_reflns_Laue_measured_fraction_max 0.971
_diffrn_reflns_limit_h_max 16
_diffrn_reflns_limit_h_min -15
_diffrn_reflns_limit_k_max 22
_diffrn_reflns_limit_k_min -17
_diffrn_reflns_limit_l_max 16
_diffrn_reflns_limit_l_min -18
_diffrn_reflns_number 14468
_diffrn_reflns_point_group_measured_fraction_full 1.000
_diffrn_reflns_point_group_measured_fraction_max 0.971
_diffrn_reflns_theta_full 67.684
_diffrn_reflns_theta_max 74.609
_diffrn_reflns_theta_min 3.825
_exptl_absorpt_coefficient_mu 6.017
_exptl_absorpt_correction_T_max 1.00000
_exptl_absorpt_correction_T_min 0.22847
_exptl_absorpt_correction_type multi-scan
_exptl_crystal_colour yellow
_exptl_crystal_density_diffrn 1.375
_exptl_crystal_description block
_exptl_crystal_F_000 1560
_exptl_crystal_size_max 0.65
_exptl_crystal_size_mid 0.4
_exptl_crystal_size_min 0.3
_refine_diff_density_max 1.421
_refine_diff_density_min -0.887
_refine_diff_density_rms 0.077
_refine_ls_extinction_method none
_refine_ls_goodness_of_fit_ref 1.047
_refine_ls_hydrogen_treatment constr
_refine_ls_matrix_type full
_refine_ls_number_parameters 412
_refine_ls_number_reflns 7157
_refine_ls_number_restraints 19
_refine_ls_restrained_S_all 1.068
_refine_ls_R_factor_all 0.0614
_refine_ls_R_factor_gt 0.0503
_refine_ls_shift/su_max 0.006
_refine_ls_shift/su_mean 0.000
_refine_ls_structure_factor_coef Fsqd
_refine_ls_weighting_details 'w=1/[\s^2^(Fo^2^)+(0.0849P)^2^+2.2657P] where P=(Fo^2^+2Fc^2^)/3'
_refine_ls_weighting_scheme calc
_refine_ls_wR_factor_gt 0.1373
_refine_ls_wR_factor_ref 0.1483
_reflns_Friedel_coverage 0.000
_reflns_number_gt 5913
_reflns_number_total 7157
_reflns_threshold_expression 'I > 2\s(I)'
_cod_data_source_file c7dt00627f2.cif
_cod_data_source_block PTC92
_cod_original_cell_volume 3595.02(14)
_cod_database_code 7043804
_shelx_shelxl_version_number 2014/7
_shelx_space_group_comment
;
The symmetry employed for this shelxl refinement is uniquely defined
by the following loop, which should always be used as a source of
symmetry information in preference to the above space-group names.
They are only intended as comments.
;

loop_
_space_group_symop_operation_xyz
'x, y, z'
'-x+1/2, y+1/2, -z+1/2'
'-x, -y, -z'
'x-1/2, -y-1/2, z-1/2'

loop_
_atom_site_label
_atom_site_type_symbol
_atom_site_fract_x
_atom_site_fract_y
_atom_site_fract_z
_atom_site_U_iso_or_equiv
_atom_site_adp_type
_atom_site_occupancy
_atom_site_site_symmetry_order
_atom_site_calc_flag
_atom_site_refinement_flags_posn
_atom_site_refinement_flags_adp
Ti1 Ti 0.52567(4) 0.10896(3) 0.92627(3) 0.02844(14) Uani 1 1 d . .
Ti2 Ti 0.41188(4) 0.07372(3) 1.09742(3) 0.02840(14) Uani 1 1 d . .
Ti3 Ti 0.36678(4) -0.01438(3) 0.88930(3) 0.02772(14) Uani 1 1 d . .
O4 O 0.43955(15) -0.09038(11) 0.95023(13) 0.0287(4) Uani 1 1 d . .
O5 O 0.47775(15) -0.01504(10) 1.12731(13) 0.0285(4) Uani 1 1 d . .
O6 O 0.38679(15) 0.06419(11) 0.97130(13) 0.0289(4) Uani 1 1 d . .
O15 O 0.46954(17) 0.11433(12) 1.22035(14) 0.0357(5) Uani 1 1 d . .
O24 O 0.47587(18) 0.20972(11) 0.96298(15) 0.0370(5) Uani 1 1 d . .
O25 O 0.23906(16) -0.03757(13) 0.90560(15) 0.0374(5) Uani 1 1 d . .
O29 O 0.28945(16) 0.05953(13) 1.13757(15) 0.0377(5) Uani 1 1 d . .
O33 O 0.64540(17) 0.13569(13) 0.89190(14) 0.0375(5) Uani 1 1 d . .
O14 O 0.37056(17) -0.07379(12) 0.77268(14) 0.0341(5) Uani 1 1 d . .
O23 O 0.38775(18) 0.18359(12) 1.08194(15) 0.0385(5) Uani 1 1 d . .
O45 O 0.32531(17) 0.06151(12) 0.79121(15) 0.0377(5) Uani 1 1 d . .
O44 O 0.44807(18) 0.14450(12) 0.81000(14) 0.0387(5) Uani 1 1 d . .
C13 C 0.4426(2) -0.10770(16) 0.74140(19) 0.0327(6) Uani 1 1 d . .
C43 C 0.3707(3) 0.11844(17) 0.7682(2) 0.0362(7) Uani 1 1 d . .
C22 C 0.4193(3) 0.22707(17) 1.0255(2) 0.0373(7) Uani 1 1 d . .
C7 C 0.4228(3) -0.14107(18) 0.6487(2) 0.0367(7) Uani 1 1 d . .
H7 H 0.3497 -0.1515 0.6406 0.044 Uiso 1 1 calc R U
C37 C 0.3297(3) 0.1590(2) 0.6855(2) 0.0475(8) Uani 1 1 d . U
H37 H 0.3885 0.1844 0.6631 0.057 Uiso 1 1 calc R U
C30 C 0.2016(3) 0.0757(3) 1.1849(3) 0.0560(10) Uani 1 1 d . .
H30 H 0.1554 0.0342 1.1770 0.067 Uiso 1 1 calc R U
C34 C 0.7229(3) 0.1333(3) 0.8299(3) 0.0642(12) Uani 1 1 d . .
H34 H 0.7129 0.0882 0.7957 0.077 Uiso 1 1 calc R U
C39 C 0.2451(4) 0.1535(2) 0.5315(2) 0.0596(11) Uani 1 1 d . .
H39 H 0.2401 0.1322 0.4746 0.072 Uiso 1 1 calc R U
C16 C 0.3882(3) 0.30585(18) 1.0340(3) 0.0454(8) Uani 1 1 d . .
H16 H 0.3160 0.3066 1.0468 0.054 Uiso 1 1 calc R U
C40 C 0.2109(3) 0.2220(3) 0.5431(3) 0.0634(12) Uani 1 1 d . .
H40 H 0.1805 0.2460 0.4932 0.076 Uiso 1 1 calc R U
C10 C 0.4375(3) -0.1898(3) 0.4717(3) 0.0623(11) Uani 1 1 d . .
H10 H 0.4319 -0.2077 0.4131 0.075 Uiso 1 1 calc R U
C8 C 0.4474(4) -0.0860(2) 0.5775(3) 0.0589(11) Uani 1 1 d . .
H8A H 0.4069 -0.0426 0.5844 0.071 Uiso 1 1 calc R U
H8B H 0.5188 -0.0726 0.5855 0.071 Uiso 1 1 calc R U
C26 C 0.1325(3) -0.0365(3) 0.8846(3) 0.0668(13) Uani 1 1 d . .
H26 H 0.0999 -0.0727 0.9215 0.080 Uiso 1 1 calc R U
C17 C 0.4482(4) 0.3390(2) 1.1146(3) 0.0619(11) Uani 1 1 d . .
H17A H 0.4321 0.3137 1.1691 0.074 Uiso 1 1 calc R U
H17B H 0.5206 0.3337 1.1075 0.074 Uiso 1 1 calc R U
C31 C 0.2283(4) 0.0827(3) 1.2815(3) 0.0701(13) Uani 1 1 d . .
H31A H 0.2600 0.0388 1.3037 0.105 Uiso 1 1 calc R U
H31B H 0.1677 0.0915 1.3125 0.105 Uiso 1 1 calc R U
H31C H 0.2747 0.1225 1.2918 0.105 Uiso 1 1 calc R U
C20 C 0.3694(5) 0.4277(2) 0.9617(4) 0.0760(15) Uani 1 1 d . .
H20A H 0.4046 0.4565 0.9190 0.091 Uiso 1 1 calc R U
H20B H 0.2969 0.4324 0.9463 0.091 Uiso 1 1 calc R U
C38 C 0.2912(5) 0.1123(2) 0.6111(3) 0.0773(17) Uani 1 1 d . .
H38A H 0.2401 0.0798 0.6329 0.093 Uiso 1 1 calc R U
H38B H 0.3468 0.0828 0.5918 0.093 Uiso 1 1 calc R U
C21 C 0.3988(5) 0.3492(2) 0.9504(3) 0.0732(14) Uani 1 1 d . .
H21A H 0.3561 0.3281 0.9015 0.088 Uiso 1 1 calc R U
H21B H 0.4689 0.3468 0.9340 0.088 Uiso 1 1 calc R U
C41 C 0.2184(5) 0.2591(3) 0.6260(4) 0.0879(17) Uani 1 1 d . U
H41A H 0.1513 0.2772 0.6378 0.106 Uiso 1 1 calc R U
H41B H 0.2623 0.3009 0.6199 0.106 Uiso 1 1 calc R U
C27 C 0.1101(4) -0.0545(4) 0.7859(3) 0.0842(17) Uani 1 1 d . .
H27A H 0.1416 -0.0190 0.7495 0.126 Uiso 1 1 calc R U
H27B H 0.0378 -0.0543 0.7721 0.126 Uiso 1 1 calc R U
H27C H 0.1369 -0.1017 0.7736 0.126 Uiso 1 1 calc R U
C18 C 0.4223(6) 0.4186(3) 1.1229(4) 0.098(2) Uani 1 1 d . U
H18 H 0.4281 0.4409 1.1791 0.118 Uiso 1 1 calc R U
C19 C 0.3909(5) 0.4571(2) 1.0494(5) 0.096(2) Uani 1 1 d . U
H19 H 0.3826 0.5069 1.0564 0.115 Uiso 1 1 calc R U
C42 C 0.2592(6) 0.2154(3) 0.7076(3) 0.0957(18) Uani 1 1 d . U
H42A H 0.2932 0.2481 0.7510 0.115 Uiso 1 1 calc R U
H42B H 0.2023 0.1935 0.7359 0.115 Uiso 1 1 calc R U
C12 C 0.4788(4) -0.2111(2) 0.6360(3) 0.0630(12) Uani 1 1 d . .
H12A H 0.5514 -0.2032 0.6473 0.076 Uiso 1 1 calc R U
H12B H 0.4576 -0.2467 0.6791 0.076 Uiso 1 1 calc R U
C9 C 0.4252(4) -0.1169(3) 0.4837(3) 0.0672(13) Uani 1 1 d . .
H9 H 0.4039 -0.0871 0.4357 0.081 Uiso 1 1 calc R U
C11 C 0.4580(5) -0.2399(3) 0.5425(3) 0.089(2) Uani 1 1 d . .
H11 H 0.4587 -0.2895 0.5313 0.107 Uiso 1 1 calc R U
C35 C 0.8239(3) 0.1280(3) 0.8787(4) 0.0753(14) Uani 1 1 d . .
H35A H 0.8356 0.1702 0.9158 0.113 Uiso 1 1 calc R U
H35B H 0.8756 0.1249 0.8362 0.113 Uiso 1 1 calc R U
H35C H 0.8263 0.0854 0.9160 0.113 Uiso 1 1 calc R U
C32 C 0.1478(4) 0.1400(3) 1.1409(4) 0.0843(17) Uani 1 1 d . .
H32A H 0.1911 0.1819 1.1470 0.126 Uiso 1 1 calc R U
H32B H 0.0858 0.1492 1.1697 0.126 Uiso 1 1 calc R U
H32C H 0.1323 0.1300 1.0782 0.126 Uiso 1 1 calc R U
C28 C 0.0938(5) 0.0366(5) 0.9063(6) 0.141(4) Uani 1 1 d . .
H28A H 0.1161 0.0490 0.9671 0.211 Uiso 1 1 calc R U
H28B H 0.0207 0.0365 0.9000 0.211 Uiso 1 1 calc R U
H28C H 0.1196 0.0716 0.8657 0.211 Uiso 1 1 calc R U
C36 C 0.7094(7) 0.1895(7) 0.7684(6) 0.195(5) Uani 1 1 d . U
H36A H 0.6494 0.1806 0.7297 0.292 Uiso 1 1 calc R U
H36B H 0.7676 0.1924 0.7328 0.292 Uiso 1 1 calc R U
H36C H 0.7020 0.2344 0.8000 0.292 Uiso 1 1 calc R U

loop_
_atom_site_aniso_label
_atom_site_aniso_U_11
_atom_site_aniso_U_22
_atom_site_aniso_U_33
_atom_site_aniso_U_23
_atom_site_aniso_U_13
_atom_site_aniso_U_12
Ti1 0.0357(3) 0.0259(3) 0.0230(3) 0.00108(18) -0.00360(19) 0.00074(19)
Ti2 0.0332(3) 0.0286(3) 0.0230(3) -0.00251(19) -0.00192(19) 0.00369(19)
Ti3 0.0309(3) 0.0294(3) 0.0219(2) -0.00030(19) -0.00528(18) 0.00141(19)
O4 0.0349(10) 0.0277(10) 0.0227(9) 0.0002(8) -0.0045(8) -0.0007(8)
O5 0.0352(10) 0.0280(10) 0.0219(9) -0.0004(7) -0.0008(7) 0.0020(8)
O6 0.0312(10) 0.0313(10) 0.0234(9) -0.0007(8) -0.0032(7) 0.0046(8)
O15 0.0433(12) 0.0376(11) 0.0256(10) -0.0062(9) -0.0032(8) 0.0046(9)
O24 0.0500(12) 0.0261(10) 0.0340(11) 0.0011(9) -0.0038(9) 0.0035(9)
O25 0.0332(11) 0.0468(12) 0.0316(11) -0.0009(9) -0.0039(8) -0.0002(9)
O29 0.0352(11) 0.0454(12) 0.0327(11) -0.0016(9) 0.0035(9) 0.0072(9)
O33 0.0425(12) 0.0412(12) 0.0287(10) 0.0011(9) 0.0013(9) -0.0055(9)
O14 0.0414(11) 0.0365(11) 0.0235(10) -0.0042(8) -0.0044(8) 0.0011(9)
O23 0.0522(13) 0.0297(11) 0.0333(11) -0.0022(9) -0.0004(9) 0.0075(9)
O45 0.0446(12) 0.0376(11) 0.0291(11) 0.0040(9) -0.0098(9) 0.0048(9)
O44 0.0543(13) 0.0325(11) 0.0275(10) 0.0049(9) -0.0098(9) 0.0010(9)
C13 0.0455(16) 0.0289(14) 0.0230(13) -0.0010(11) -0.0038(12) -0.0010(12)
C43 0.0479(17) 0.0324(15) 0.0271(14) 0.0005(12) -0.0069(12) 0.0076(13)
C22 0.0472(17) 0.0308(15) 0.0328(16) -0.0063(12) -0.0057(13) 0.0055(13)
C7 0.0465(17) 0.0367(16) 0.0262(14) -0.0072(12) -0.0038(12) 0.0010(13)
C37 0.066(2) 0.0405(18) 0.0334(17) 0.0059(14) -0.0140(15) 0.0075(16)
C30 0.050(2) 0.067(3) 0.052(2) 0.0015(19) 0.0155(18) 0.0125(18)
C34 0.053(2) 0.102(4) 0.038(2) 0.004(2) 0.0099(17) -0.005(2)
C39 0.087(3) 0.063(3) 0.0258(16) 0.0061(16) -0.0165(17) 0.012(2)
C16 0.057(2) 0.0314(16) 0.048(2) -0.0039(14) 0.0044(16) 0.0055(15)
C40 0.066(2) 0.070(3) 0.052(2) 0.032(2) -0.0148(19) 0.009(2)
C10 0.070(3) 0.080(3) 0.037(2) -0.027(2) 0.0003(17) -0.001(2)
C8 0.101(3) 0.044(2) 0.0314(18) -0.0018(16) -0.0001(19) -0.004(2)
C26 0.0336(18) 0.108(4) 0.058(3) 0.009(3) -0.0020(16) -0.005(2)
C17 0.073(3) 0.048(2) 0.065(3) -0.025(2) 0.005(2) 0.0001(19)
C31 0.086(3) 0.079(3) 0.048(2) -0.004(2) 0.026(2) 0.004(3)
C20 0.101(4) 0.038(2) 0.092(4) 0.014(2) 0.027(3) 0.016(2)
C38 0.152(5) 0.040(2) 0.0341(19) -0.0007(16) -0.037(3) 0.018(2)
C21 0.126(4) 0.038(2) 0.057(3) 0.0066(19) 0.015(3) 0.024(2)
C41 0.139(5) 0.050(2) 0.070(3) 0.004(2) -0.027(3) 0.045(3)
C27 0.055(3) 0.133(5) 0.062(3) 0.006(3) -0.019(2) -0.019(3)
C18 0.180(7) 0.043(3) 0.074(3) -0.026(2) 0.028(4) -0.006(3)
C19 0.144(6) 0.029(2) 0.124(5) -0.010(3) 0.077(4) 0.000(3)
C42 0.160(5) 0.071(3) 0.053(3) -0.005(2) -0.015(3) 0.068(3)
C12 0.090(3) 0.049(2) 0.047(2) -0.0161(18) -0.021(2) 0.020(2)
C9 0.103(4) 0.069(3) 0.0283(18) -0.0016(18) 0.001(2) -0.018(3)
C11 0.136(5) 0.067(3) 0.057(3) -0.038(2) -0.037(3) 0.043(3)
C35 0.049(2) 0.107(4) 0.070(3) 0.004(3) 0.007(2) -0.004(2)
C32 0.067(3) 0.089(4) 0.099(4) 0.024(3) 0.020(3) 0.036(3)
C28 0.067(4) 0.181(8) 0.170(8) -0.056(7) -0.012(4) 0.064(5)
C36 0.116(6) 0.344(13) 0.130(6) 0.149(8) 0.052(5) 0.062(7)

loop_
_atom_type_symbol
_atom_type_description
_atom_type_scat_dispersion_real
_atom_type_scat_dispersion_imag
_atom_type_scat_source
C C 0.0181 0.0091 'International Tables Vol C Tables 4.2.6.8 and 6.1.1.4'
H H 0.0000 0.0000 'International Tables Vol C Tables 4.2.6.8 and 6.1.1.4'
O O 0.0492 0.0322 'International Tables Vol C Tables 4.2.6.8 and 6.1.1.4'
Ti Ti 0.2191 1.8069 'International Tables Vol C Tables 4.2.6.8 and 6.1.1.4'

loop_
_geom_angle_atom_site_label_1
_geom_angle_atom_site_label_2
_geom_angle_atom_site_label_3
_geom_angle
_geom_angle_site_symmetry_1
_geom_angle_site_symmetry_3
O33 Ti1 O4 99.71(10) . 3_657
O33 Ti1 O5 97.47(10) . 3_657
O4 Ti1 O5 103.81(9) 3_657 3_657
O33 Ti1 O24 97.54(10) . .
O4 Ti1 O24 88.09(9) 3_657 .
O5 Ti1 O24 158.94(9) 3_657 .
O33 Ti1 O44 94.06(10) . .
O4 Ti1 O44 161.37(10) 3_657 .
O5 Ti1 O44 86.62(9) 3_657 .
O24 Ti1 O44 77.65(9) . .
O33 Ti1 O6 173.42(10) . .
O4 Ti1 O6 77.57(8) 3_657 .
O5 Ti1 O6 77.54(8) 3_657 .
O24 Ti1 O6 88.40(9) . .
O44 Ti1 O6 89.96(9) . .
O33 Ti1 Ti2 141.84(7) . .
O4 Ti1 Ti2 42.79(6) 3_657 .
O5 Ti1 Ti2 98.82(6) 3_657 .
O24 Ti1 Ti2 78.01(7) . .
O44 Ti1 Ti2 121.11(7) . .
O6 Ti1 Ti2 36.84(5) . .
O33 Ti1 Ti3 139.23(8) . .
O4 Ti1 Ti3 98.96(6) 3_657 .
O5 Ti1 Ti3 42.71(6) 3_657 .
O24 Ti1 Ti3 119.02(7) . .
O44 Ti1 Ti3 78.10(7) . .
O6 Ti1 Ti3 36.94(5) . .
Ti2 Ti1 Ti3 68.765(17) . .
O29 Ti2 O5 101.85(10) . .
O29 Ti2 O6 102.53(10) . .
O5 Ti2 O6 101.55(9) . .
O29 Ti2 O23 92.63(10) . .
O5 Ti2 O23 160.34(9) . .
O6 Ti2 O23 87.99(9) . .
O29 Ti2 O15 92.52(10) . .
O5 Ti2 O15 88.27(9) . .
O6 Ti2 O15 159.76(9) . .
O23 Ti2 O15 77.77(9) . .
O29 Ti2 O4 179.54(10) . 3_657
O5 Ti2 O4 77.78(8) . 3_657
O6 Ti2 O4 77.82(8) . 3_657
O23 Ti2 O4 87.67(9) . 3_657
O15 Ti2 O4 87.20(8) . 3_657
O29 Ti2 Ti3 142.68(8) . 3_657
O5 Ti2 Ti3 42.84(6) . 3_657
O6 Ti2 Ti3 97.60(6) . 3_657
O23 Ti2 Ti3 119.37(7) . 3_657
O15 Ti2 Ti3 77.52(6) . 3_657
O4 Ti2 Ti3 36.89(5) 3_657 3_657
O29 Ti2 Ti1 143.53(8) . .
O5 Ti2 Ti1 97.81(6) . .
O6 Ti2 Ti1 42.99(6) . .
O23 Ti2 Ti1 77.39(7) . .
O15 Ti2 Ti1 118.64(7) . .
O4 Ti2 Ti1 36.89(5) 3_657 .
Ti3 Ti2 Ti1 68.001(17) 3_657 .
O25 Ti3 O4 102.16(10) . .
O25 Ti3 O6 100.91(10) . .
O4 Ti3 O6 102.27(9) . .
O25 Ti3 O14 93.60(10) . .
O4 Ti3 O14 88.28(9) . .
O6 Ti3 O14 159.70(9) . .
O25 Ti3 O45 92.94(10) . .
O4 Ti3 O45 159.96(9) . .
O6 Ti3 O45 87.48(9) . .
O14 Ti3 O45 77.59(9) . .
O25 Ti3 O5 178.59(9) . 3_657
O4 Ti3 O5 77.68(8) . 3_657
O6 Ti3 O5 77.78(8) . 3_657
O14 Ti3 O5 87.79(8) . 3_657
O45 Ti3 O5 87.54(8) . 3_657
O25 Ti3 Ti2 143.40(8) . 3_657
O4 Ti3 Ti2 42.81(6) . 3_657
O6 Ti3 Ti2 97.93(6) . 3_657
O14 Ti3 Ti2 77.95(6) . 3_657
O45 Ti3 Ti2 119.08(7) . 3_657
O5 Ti3 Ti2 36.82(5) 3_657 3_657
O25 Ti3 Ti1 141.85(8) . .
O4 Ti3 Ti1 98.26(6) . .
O6 Ti3 Ti1 42.85(6) . .
O14 Ti3 Ti1 119.04(7) . .
O45 Ti3 Ti1 76.90(7) . .
O5 Ti3 Ti1 37.04(5) 3_657 .
Ti2 Ti3 Ti1 68.299(17) 3_657 .
Ti3 O4 Ti1 132.83(11) . 3_657
Ti3 O4 Ti2 100.30(9) . 3_657
Ti1 O4 Ti2 100.31(9) 3_657 3_657
Ti2 O5 Ti1 133.65(11) . 3_657
Ti2 O5 Ti3 100.34(9) . 3_657
Ti1 O5 Ti3 100.26(9) 3_657 3_657
Ti2 O6 Ti3 135.64(11) . .
Ti2 O6 Ti1 100.17(9) . .
Ti3 O6 Ti1 100.21(9) . .
C13 O15 Ti2 129.4(2) 3_657 .
C22 O24 Ti1 129.4(2) . .
C26 O25 Ti3 154.6(3) . .
C30 O29 Ti2 156.9(3) . .
C34 O33 Ti1 151.1(3) . .
C13 O14 Ti3 129.91(19) . .
C22 O23 Ti2 130.5(2) . .
C43 O45 Ti3 130.1(2) . .
C43 O44 Ti1 129.6(2) . .
O14 C13 O15 125.1(3) . 3_657
O14 C13 C7 116.9(3) . .
O15 C13 C7 118.0(3) 3_657 .
O44 C43 O45 124.5(3) . .
O44 C43 C37 116.7(3) . .
O45 C43 C37 118.8(3) . .
O23 C22 O24 124.5(3) . .
O23 C22 C16 117.0(3) . .
O24 C22 C16 118.5(3) . .
C12 C7 C13 114.0(3) . .
C12 C7 C8 111.0(3) . .
C13 C7 C8 109.3(3) . .
C12 C7 H7 107.4 . .
C13 C7 H7 107.4 . .
C8 C7 H7 107.4 . .
C42 C37 C38 113.6(4) . .
C42 C37 C43 111.8(3) . .
C38 C37 C43 114.3(3) . .
C42 C37 H37 105.4 . .
C38 C37 H37 105.4 . .
C43 C37 H37 105.4 . .
O29 C30 C31 110.8(4) . .
O29 C30 C32 108.9(4) . .
C31 C30 C32 115.6(4) . .
O29 C30 H30 107.1 . .
C31 C30 H30 107.1 . .
C32 C30 H30 107.1 . .
C36 C34 O33 109.9(5) . .
C36 C34 C35 116.6(6) . .
O33 C34 C35 110.2(4) . .
C36 C34 H34 106.6 . .
O33 C34 H34 106.6 . .
C35 C34 H34 106.6 . .
C40 C39 C38 119.4(4) . .
C40 C39 H39 120.3 . .
C38 C39 H39 120.3 . .
C21 C16 C22 113.8(3) . .
C21 C16 C17 111.7(4) . .
C22 C16 C17 108.8(3) . .
C21 C16 H16 107.4 . .
C22 C16 H16 107.4 . .
C17 C16 H16 107.4 . .
C39 C40 C41 124.0(4) . .
C39 C40 H40 118.0 . .
C41 C40 H40 118.0 . .
C9 C10 C11 124.2(4) . .
C9 C10 H10 117.9 . .
C11 C10 H10 117.9 . .
C9 C8 C7 110.6(3) . .
C9 C8 H8A 109.5 . .
C7 C8 H8A 109.5 . .
C9 C8 H8B 109.5 . .
C7 C8 H8B 109.5 . .
H8A C8 H8B 108.1 . .
O25 C26 C28 108.3(5) . .
O25 C26 C27 109.7(4) . .
C28 C26 C27 111.2(5) . .
O25 C26 H26 109.2 . .
C28 C26 H26 109.2 . .
C27 C26 H26 109.2 . .
C18 C17 C16 110.3(4) . .
C18 C17 H17A 109.6 . .
C16 C17 H17A 109.6 . .
C18 C17 H17B 109.6 . .
C16 C17 H17B 109.6 . .
H17A C17 H17B 108.1 . .
C30 C31 H31A 109.5 . .
C30 C31 H31B 109.5 . .
H31A C31 H31B 109.5 . .
C30 C31 H31C 109.5 . .
H31A C31 H31C 109.5 . .
H31B C31 H31C 109.5 . .
C19 C20 C21 115.5(5) . .
C19 C20 H20A 108.4 . .
C21 C20 H20A 108.4 . .
C19 C20 H20B 108.4 . .
C21 C20 H20B 108.4 . .
H20A C20 H20B 107.5 . .
C37 C38 C39 113.6(3) . .
C37 C38 H38A 108.8 . .
C39 C38 H38A 108.8 . .
C37 C38 H38B 108.8 . .
C39 C38 H38B 108.8 . .
H38A C38 H38B 107.7 . .
C16 C21 C20 112.4(4) . .
C16 C21 H21A 109.1 . .
C20 C21 H21A 109.1 . .
C16 C21 H21B 109.1 . .
C20 C21 H21B 109.1 . .
H21A C21 H21B 107.9 . .
C40 C41 C42 116.2(4) . .
C40 C41 H41A 108.2 . .
C42 C41 H41A 108.2 . .
C40 C41 H41B 108.2 . .
C42 C41 H41B 108.2 . .
H41A C41 H41B 107.4 . .
C26 C27 H27A 109.5 . .
C26 C27 H27B 109.5 . .
H27A C27 H27B 109.5 . .
C26 C27 H27C 109.5 . .
H27A C27 H27C 109.5 . .
H27B C27 H27C 109.5 . .
C19 C18 C17 120.3(5) . .
C19 C18 H18 119.9 . .
C17 C18 H18 119.9 . .
C18 C19 C20 125.0(4) . .
C18 C19 H19 117.5 . .
C20 C19 H19 117.5 . .
C37 C42 C41 113.3(4) . .
C37 C42 H42A 108.9 . .
C41 C42 H42A 108.9 . .
C37 C42 H42B 108.9 . .
C41 C42 H42B 108.9 . .
H42A C42 H42B 107.7 . .
C11 C12 C7 111.1(3) . .
C11 C12 H12A 109.4 . .
C7 C12 H12A 109.4 . .
C11 C12 H12B 109.4 . .
C7 C12 H12B 109.4 . .
H12A C12 H12B 108.0 . .
C10 C9 C8 118.2(4) . .
C10 C9 H9 120.9 . .
C8 C9 H9 120.9 . .
C10 C11 C12 118.4(4) . .
C10 C11 H11 120.8 . .
C12 C11 H11 120.8 . .
C34 C35 H35A 109.5 . .
C34 C35 H35B 109.5 . .
H35A C35 H35B 109.5 . .
C34 C35 H35C 109.5 . .
H35A C35 H35C 109.5 . .
H35B C35 H35C 109.5 . .
C30 C32 H32A 109.5 . .
C30 C32 H32B 109.5 . .
H32A C32 H32B 109.5 . .
C30 C32 H32C 109.5 . .
H32A C32 H32C 109.5 . .
H32B C32 H32C 109.5 . .
C26 C28 H28A 109.5 . .
C26 C28 H28B 109.5 . .
H28A C28 H28B 109.5 . .
C26 C28 H28C 109.5 . .
H28A C28 H28C 109.5 . .
H28B C28 H28C 109.5 . .
C34 C36 H36A 109.5 . .
C34 C36 H36B 109.5 . .
H36A C36 H36B 109.5 . .
C34 C36 H36C 109.5 . .
H36A C36 H36C 109.5 . .
H36B C36 H36C 109.5 . .

loop_
_geom_bond_atom_site_label_1
_geom_bond_atom_site_label_2
_geom_bond_distance
_geom_bond_site_symmetry_2
Ti1 O33 1.757(2) .
Ti1 O4 1.894(2) 3_657
Ti1 O5 1.905(2) 3_657
Ti1 O24 2.055(2) .
Ti1 O44 2.056(2) .
Ti1 O6 2.150(2) .
Ti1 Ti2 3.1039(7) .
Ti1 Ti3 3.1119(7) .
Ti2 O29 1.773(2) .
Ti2 O5 1.890(2) .
Ti2 O6 1.891(2) .
Ti2 O23 2.060(2) .
Ti2 O15 2.072(2) .
Ti2 O4 2.143(2) 3_657
Ti2 Ti3 3.1030(7) 3_657
Ti3 O25 1.765(2) .
Ti3 O4 1.893(2) .
Ti3 O6 1.900(2) .
Ti3 O14 2.054(2) .
Ti3 O45 2.068(2) .
Ti3 O5 2.145(2) 3_657
Ti3 Ti2 3.1031(7) 3_657
O4 Ti1 1.8940(19) 3_657
O4 Ti2 2.143(2) 3_657
O5 Ti1 1.905(2) 3_657
O5 Ti3 2.145(2) 3_657
O15 C13 1.260(4) 3_657
O24 C22 1.269(4) .
O25 C26 1.416(4) .
O29 C30 1.423(4) .
O33 C34 1.419(4) .
O14 C13 1.250(4) .
O23 C22 1.251(4) .
O45 C43 1.265(4) .
O44 C43 1.253(4) .
C13 O15 1.260(4) 3_657
C13 C7 1.516(4) .
C43 C37 1.509(4) .
C22 C16 1.516(4) .
C7 C12 1.505(5) .
C7 C8 1.517(5) .
C7 H7 0.9800 .
C37 C42 1.444(6) .
C37 C38 1.465(5) .
C37 H37 0.9800 .
C30 C31 1.462(6) .
C30 C32 1.507(6) .
C30 H30 0.9800 .
C34 C36 1.385(9) .
C34 C35 1.474(6) .
C34 H34 0.9800 .
C39 C40 1.357(6) .
C39 C38 1.500(5) .
C39 H39 0.9300 .
C16 C21 1.492(6) .
C16 C17 1.519(5) .
C16 H16 0.9800 .
C40 C41 1.407(7) .
C40 H40 0.9300 .
C10 C9 1.367(7) .
C10 C11 1.412(7) .
C10 H10 0.9300 .
C8 C9 1.516(5) .
C8 H8A 0.9700 .
C8 H8B 0.9700 .
C26 C28 1.483(9) .
C26 C27 1.515(6) .
C26 H26 0.9800 .
C17 C18 1.512(6) .
C17 H17A 0.9700 .
C17 H17B 0.9700 .
C31 H31A 0.9600 .
C31 H31B 0.9600 .
C31 H31C 0.9600 .
C20 C19 1.423(9) .
C20 C21 1.509(6) .
C20 H20A 0.9700 .
C20 H20B 0.9700 .
C38 H38A 0.9700 .
C38 H38B 0.9700 .
C21 H21A 0.9700 .
C21 H21B 0.9700 .
C41 C42 1.526(6) .
C41 H41A 0.9700 .
C41 H41B 0.9700 .
C27 H27A 0.9600 .
C27 H27B 0.9600 .
C27 H27C 0.9600 .
C18 C19 1.346(9) .
C18 H18 0.9300 .
C19 H19 0.9300 .
C42 H42A 0.9700 .
C42 H42B 0.9700 .
C12 C11 1.495(5) .
C12 H12A 0.9700 .
C12 H12B 0.9700 .
C9 H9 0.9300 .
C11 H11 0.9300 .
C35 H35A 0.9600 .
C35 H35B 0.9600 .
C35 H35C 0.9600 .
C32 H32A 0.9600 .
C32 H32B 0.9600 .
C32 H32C 0.9600 .
C28 H28A 0.9600 .
C28 H28B 0.9600 .
C28 H28C 0.9600 .
C36 H36A 0.9600 .
C36 H36B 0.9600 .
C36 H36C 0.9600 .

loop_
_geom_torsion_atom_site_label_1
_geom_torsion_atom_site_label_2
_geom_torsion_atom_site_label_3
_geom_torsion_atom_site_label_4
_geom_torsion
_geom_torsion_site_symmetry_1
_geom_torsion_site_symmetry_4
O25 Ti3 O4 Ti1 -78.02(16) . 3_657
O6 Ti3 O4 Ti1 26.17(17) . 3_657
O14 Ti3 O4 Ti1 -171.34(15) . 3_657
O45 Ti3 O4 Ti1 143.9(2) . 3_657
O5 Ti3 O4 Ti1 100.55(15) 3_657 3_657
Ti2 Ti3 O4 Ti1 114.62(17) 3_657 3_657
Ti1 Ti3 O4 Ti1 69.57(14) . 3_657
O25 Ti3 O4 Ti2 167.36(9) . 3_657
O6 Ti3 O4 Ti2 -88.46(9) . 3_657
O14 Ti3 O4 Ti2 74.04(9) . 3_657
O45 Ti3 O4 Ti2 29.2(3) . 3_657
O5 Ti3 O4 Ti2 -14.07(7) 3_657 3_657
Ti1 Ti3 O4 Ti2 -45.06(7) . 3_657
O29 Ti2 O5 Ti1 79.26(16) . 3_657
O6 Ti2 O5 Ti1 -26.36(16) . 3_657
O23 Ti2 O5 Ti1 -144.1(2) . 3_657
O15 Ti2 O5 Ti1 171.48(15) . 3_657
O4 Ti2 O5 Ti1 -101.02(15) 3_657 3_657
Ti3 Ti2 O5 Ti1 -115.11(17) 3_657 3_657
Ti1 Ti2 O5 Ti1 -69.85(14) . 3_657
O29 Ti2 O5 Ti3 -165.63(9) . 3_657
O6 Ti2 O5 Ti3 88.75(9) . 3_657
O23 Ti2 O5 Ti3 -29.0(3) . 3_657
O15 Ti2 O5 Ti3 -73.42(9) . 3_657
O4 Ti2 O5 Ti3 14.09(7) 3_657 3_657
Ti1 Ti2 O5 Ti3 45.26(7) . 3_657
O29 Ti2 O6 Ti3 -77.99(17) . .
O5 Ti2 O6 Ti3 27.09(17) . .
O23 Ti2 O6 Ti3 -170.24(16) . .
O15 Ti2 O6 Ti3 144.8(2) . .
O4 Ti2 O6 Ti3 101.71(16) 3_657 .
Ti3 Ti2 O6 Ti3 70.39(15) 3_657 .
Ti1 Ti2 O6 Ti3 116.17(18) . .
O29 Ti2 O6 Ti1 165.84(10) . .
O5 Ti2 O6 Ti1 -89.08(9) . .
O23 Ti2 O6 Ti1 73.59(9) . .
O15 Ti2 O6 Ti1 28.7(3) . .
O4 Ti2 O6 Ti1 -14.46(8) 3_657 .
Ti3 Ti2 O6 Ti1 -45.78(7) 3_657 .
O4 Ti3 O25 C26 -157.5(7) . .
O6 Ti3 O25 C26 97.2(7) . .
O14 Ti3 O25 C26 -68.5(7) . .
O45 Ti3 O25 C26 9.2(7) . .
Ti2 Ti3 O25 C26 -143.1(6) 3_657 .
Ti1 Ti3 O25 C26 81.6(7) . .
O5 Ti2 O29 C30 130.8(6) . .
O6 Ti2 O29 C30 -124.4(6) . .
O23 Ti2 O29 C30 -35.8(6) . .
O15 Ti2 O29 C30 42.0(6) . .
Ti3 Ti2 O29 C30 114.6(6) 3_657 .
Ti1 Ti2 O29 C30 -108.1(6) . .
O4 Ti1 O33 C34 135.3(6) 3_657 .
O5 Ti1 O33 C34 29.8(6) 3_657 .
O24 Ti1 O33 C34 -135.4(6) . .
O44 Ti1 O33 C34 -57.3(6) . .
Ti2 Ti1 O33 C34 144.5(5) . .
Ti3 Ti1 O33 C34 19.2(6) . .
Ti3 O14 C13 O15 3.0(5) . 3_657
Ti3 O14 C13 C7 -174.8(2) . .
Ti1 O44 C43 O45 -1.3(5) . .
Ti1 O44 C43 C37 178.2(2) . .
Ti3 O45 C43 O44 -8.6(5) . .
Ti3 O45 C43 C37 171.9(2) . .
Ti2 O23 C22 O24 0.2(5) . .
Ti2 O23 C22 C16 -179.1(2) . .
Ti1 O24 C22 O23 4.9(5) . .
Ti1 O24 C22 C16 -175.9(2) . .
O14 C13 C7 C12 -146.7(3) . .
O15 C13 C7 C12 35.3(5) 3_657 .
O14 C13 C7 C8 88.4(4) . .
O15 C13 C7 C8 -89.5(4) 3_657 .
O44 C43 C37 C42 -87.0(5) . .
O45 C43 C37 C42 92.5(5) . .
O44 C43 C37 C38 142.3(4) . .
O45 C43 C37 C38 -38.2(5) . .
Ti2 O29 C30 C31 -61.9(8) . .
Ti2 O29 C30 C32 66.3(8) . .
Ti1 O33 C34 C36 93.2(9) . .
Ti1 O33 C34 C35 -137.0(5) . .
O23 C22 C16 C21 -161.3(4) . .
O24 C22 C16 C21 19.3(5) . .
O23 C22 C16 C17 73.5(4) . .
O24 C22 C16 C17 -105.8(4) . .
C38 C39 C40 C41 2.1(8) . .
C12 C7 C8 C9 55.2(5) . .
C13 C7 C8 C9 -178.2(4) . .
Ti3 O25 C26 C28 -71.3(8) . .
Ti3 O25 C26 C27 50.2(9) . .
C21 C16 C17 C18 51.3(5) . .
C22 C16 C17 C18 177.7(4) . .
C42 C37 C38 C39 46.8(7) . .
C43 C37 C38 C39 176.6(4) . .
C40 C39 C38 C37 -22.3(8) . .
C22 C16 C21 C20 -178.8(4) . .
C17 C16 C21 C20 -55.2(6) . .
C19 C20 C21 C16 33.1(7) . .
C39 C40 C41 C42 -5.7(9) . .
C16 C17 C18 C19 -27.4(8) . .
C17 C18 C19 C20 6.6(11) . .
C21 C20 C19 C18 -8.9(9) . .
C38 C37 C42 C41 -50.6(7) . .
C43 C37 C42 C41 178.3(5) . .
C40 C41 C42 C37 29.9(9) . .
C13 C7 C12 C11 -178.4(4) . .
C8 C7 C12 C11 -54.5(5) . .
C11 C10 C9 C8 7.7(8) . .
C7 C8 C9 C10 -31.7(6) . .
C9 C10 C11 C12 -6.8(9) . .
C7 C12 C11 C10 30.2(7) . .
